data_4032693
loop_
_publ_author_name
'Li, Jiu-Ling'
'Hu, Da-Chao'
'Liang, Xin-Ping'
'Wang, Ying-Chun'
'Wang, Heng-Shan'
'Pan, Ying-Ming'

_publ_section_title
;
 Praseodymium(III)-Catalyzed Regioselective Synthesis of C3-N-Substituted
 Coumarins with Coumarins and Azides.
;
_journal_issue 17
_journal_name_full 'The Journal of organic chemistry'
_journal_page_first 9006
_journal_page_last 9011
_journal_paper_doi 10.1021/acs.joc.7b01410
_journal_volume 82
_journal_year 2017
_chemical_formula_moiety 'C16 H13 N O2'
_chemical_formula_sum 'C16 H13 N O2'
_chemical_formula_weight 251.27
_chemical_name_systematic
;
 ?
;
_space_group_crystal_system monoclinic
_space_group_IT_number 14
_space_group_name_Hall '-P 2ybc'
_space_group_name_H-M_alt 'P 1 21/c 1'
_symmetry_space_group_name_Hall '-P 2ybc'
_symmetry_space_group_name_H-M 'P 1 21/c 1'
_atom_sites_solution_hydrogens geom
_atom_sites_solution_primary direct
_audit_creation_date 2016-11-17
_audit_creation_method
;
Olex2 1.2-alpha
(compiled 2016.02.24 svn.r3266 for OlexSys, GUI svn.r5155)
;
_cell_angle_alpha 90
_cell_angle_beta 95.595(5)
_cell_angle_gamma 90
_cell_formula_units_Z 4
_cell_length_a 9.1014(5)
_cell_length_b 5.8581(4)
_cell_length_c 23.9958(12)
_cell_measurement_reflns_used 1685
_cell_measurement_temperature 296.15
_cell_measurement_theta_max 28.4832
_cell_measurement_theta_min 3.2316
_cell_volume 1273.29(13)
_computing_cell_refinement
;
CrysAlisPro, Agilent Technologies,
Version 1.171.35.21 (release 20-01-2012 CrysAlis171 .NET)
(compiled Jan 23 2012,18:06:46)
;
_computing_data_collection
;
CrysAlisPro, Agilent Technologies,
Version 1.171.35.21 (release 20-01-2012 CrysAlis171 .NET)
(compiled Jan 23 2012,18:06:46)
;
_computing_data_reduction
;
CrysAlisPro, Agilent Technologies,
Version 1.171.35.21 (release 20-01-2012 CrysAlis171 .NET)
(compiled Jan 23 2012,18:06:46)
;
_computing_molecular_graphics 'Olex2 (Dolomanov et al., 2009)'
_computing_publication_material 'Olex2 (Dolomanov et al., 2009)'
_computing_structure_refinement 'XL (Sheldrick, 2008)'
_computing_structure_solution 'XS (Sheldrick, 2008)'
_diffrn_ambient_temperature 296.15
_diffrn_detector_area_resol_mean 15.9784
_diffrn_measured_fraction_theta_full 0.998
_diffrn_measured_fraction_theta_max 0.907
_diffrn_measurement_details
;
#__ type_ start__ end____ width___ exp.time_
  1 omega  -76.00   -8.00   1.0000   23.0000
omega____ theta____ kappa____ phi______ frames
    -      -20.2889  -77.0000  150.0000 68

#__ type_ start__ end____ width___ exp.time_
  2 omega  -76.00  -39.00   1.0000   23.0000
omega____ theta____ kappa____ phi______ frames
    -      -20.2889 -178.0000    0.0000 37

#__ type_ start__ end____ width___ exp.time_
  3 omega   41.00   90.00   1.0000   23.0000
omega____ theta____ kappa____ phi______ frames
    -       21.3827   57.0000   30.0000 49

#__ type_ start__ end____ width___ exp.time_
  4 omega  -44.00   38.00   1.0000   23.0000
omega____ theta____ kappa____ phi______ frames
    -       21.3827  -77.0000 -120.0000 82

#__ type_ start__ end____ width___ exp.time_
  5 omega  -12.00   74.00   1.0000   23.0000
omega____ theta____ kappa____ phi______ frames
    -       21.3827   77.0000  -90.0000 86
;
_diffrn_measurement_device_type 'SuperNova, Single source at offset), Eos'
_diffrn_measurement_method '\w scans'
_diffrn_orient_matrix_UB_11 -0.0657345000
_diffrn_orient_matrix_UB_12 0.0164835000
_diffrn_orient_matrix_UB_13 -0.0180073000
_diffrn_orient_matrix_UB_21 0.0420098000
_diffrn_orient_matrix_UB_22 0.0449639000
_diffrn_orient_matrix_UB_23 -0.0208712000
_diffrn_orient_matrix_UB_31 0.0072256000
_diffrn_orient_matrix_UB_32 -0.1111014000
_diffrn_orient_matrix_UB_33 -0.0110957000
_diffrn_radiation_monochromator mirror
_diffrn_radiation_type MoK\a
_diffrn_radiation_wavelength 0.71073
_diffrn_reflns_av_R_equivalents 0.0303
_diffrn_reflns_av_unetI/netI 0.0462
_diffrn_reflns_Laue_measured_fraction_full 0.998
_diffrn_reflns_Laue_measured_fraction_max 0.907
_diffrn_reflns_limit_h_max 11
_diffrn_reflns_limit_h_min -11
_diffrn_reflns_limit_k_max 7
_diffrn_reflns_limit_k_min -7
_diffrn_reflns_limit_l_max 32
_diffrn_reflns_limit_l_min -31
_diffrn_reflns_number 7291
_diffrn_reflns_point_group_measured_fraction_full 0.998
_diffrn_reflns_point_group_measured_fraction_max 0.907
_diffrn_reflns_theta_full 25.242
_diffrn_reflns_theta_max 28.543
_diffrn_reflns_theta_min 3.412
_diffrn_source 'SuperNova (Mo) X-ray Source'
_exptl_absorpt_coefficient_mu 0.087
_exptl_absorpt_correction_T_max 1.00000
_exptl_absorpt_correction_T_min 0.34586
_exptl_absorpt_correction_type multi-scan
_exptl_absorpt_process_details
;
CrysAlisPro, Agilent Technologies,
Version 1.171.35.21 (release 20-01-2012 CrysAlis171 .NET)
(compiled Jan 23 2012,18:06:46)
Empirical absorption correction using spherical harmonics,
 implemented in SCALE3 ABSPACK scaling algorithm.
;
_exptl_crystal_colour 'metallic light colourless'
_exptl_crystal_colour_lustre metallic
_exptl_crystal_colour_modifier light
_exptl_crystal_colour_primary colourless
_exptl_crystal_density_diffrn 1.311
_exptl_crystal_description block
_exptl_crystal_F_000 528
_exptl_crystal_size_max 0.21
_exptl_crystal_size_mid 0.19
_exptl_crystal_size_min 0.17
_refine_diff_density_max 0.139
_refine_diff_density_min -0.217
_refine_diff_density_rms 0.041
_refine_ls_extinction_method none
_refine_ls_goodness_of_fit_ref 1.069
_refine_ls_hydrogen_treatment constr
_refine_ls_matrix_type full
_refine_ls_number_parameters 172
_refine_ls_number_reflns 2937
_refine_ls_number_restraints 0
_refine_ls_restrained_S_all 1.069
_refine_ls_R_factor_all 0.0946
_refine_ls_R_factor_gt 0.0558
_refine_ls_shift/su_max 0.001
_refine_ls_shift/su_mean 0.000
_refine_ls_structure_factor_coef Fsqd
_refine_ls_weighting_details 'w=1/[\s^2^(Fo^2^)+(0.0435P)^2^+0.2488P] where P=(Fo^2^+2Fc^2^)/3'
_refine_ls_weighting_scheme calc
_refine_ls_wR_factor_gt 0.1188
_refine_ls_wR_factor_ref 0.1427
_reflns_Friedel_coverage 0.000
_reflns_number_gt 1813
_reflns_number_total 2937
_reflns_threshold_expression 'I > 2\s(I)'
_cod_data_source_file jo7b01410_si_002.cif
_cod_data_source_block 0927-whs-90-xds
_cod_database_code 4032693
_shelxl_version_number 2014-3
_shelx_space_group_comment
;
The symmetry employed for this shelxl refinement is uniquely defined
by the following loop, which should always be used as a source of
symmetry information in preference to the above space-group names.
They are only intended as comments.
;
_reflns_odcompleteness_completeness 99.69
_reflns_odcompleteness_iscentric 1
_reflns_odcompleteness_theta 26.32
_olex2_refinement_description
;
1. Others
 Fixed Uiso: H3(0.048) H1(0.056) H16(0.058) H6(0.07) H10A(0.058) H10B(0.058)
 H9(0.061) H12(0.065) H14(0.074) H7(0.084) H8(0.079) H15(0.071) H13(0.077)
 Fixed X: H3(-0.0601) H1(-0.1057) H16(-0.3277) H6(0.3338) H10A(-0.2166) H10B(-
 0.1253) H9(0.0596) H12(-0.3657) H14(-0.6655) H7(0.3546) H8(0.2172) H15(-
 0.5391) H13(-0.5805)
 Fixed Y: H3(0.5853) H1(0.1855) H16(0.2321) H6(0.0497) H10A(0.4919)
 H10B(0.6367) H9(0.7175) H12(0.8544) H14(0.6349) H7(0.3135) H8(0.6454)
 H15(0.2966) H13(0.9117)
 Fixed Z: H3(0.1307) H1(0.0234) H16(0.0965) H6(0.2395) H10A(-0.012)
 H10B(0.0339) H9(0.2257) H12(0.0288) H14(0.1268) H7(0.3114) H8(0.3041)
 H15(0.1403) H13(0.0707)
;
_olex2_submission_special_instructions 'No special instructions were received'

loop_
_space_group_symop_operation_xyz
'x, y, z'
'-x, y+1/2, -z+1/2'
'-x, -y, -z'
'x, -y-1/2, z-1/2'

loop_
_atom_site_label
_atom_site_type_symbol
_atom_site_fract_x
_atom_site_fract_y
_atom_site_fract_z
_atom_site_U_iso_or_equiv
_atom_site_adp_type
_atom_site_occupancy
_atom_site_site_symmetry_order
_atom_site_calc_flag
_atom_site_refinement_flags_posn
O1 O 0.17513(15) 0.0685(3) 0.14723(6) 0.0506(4) Uani 1 1 d .
C3 C -0.0010(2) 0.4557(4) 0.13461(7) 0.0404(5) Uani 1 1 d .
H3 H -0.0601 0.5853 0.1307 0.048 Uiso 1 1 calc R
N1 N -0.10014(17) 0.3038(3) 0.04471(6) 0.0470(5) Uani 1 1 d .
H1 H -0.1057 0.1855 0.0234 0.056 Uiso 1 1 calc R
C1 C 0.0859(2) 0.0959(4) 0.09906(8) 0.0445(5) Uani 1 1 d .
C2 C -0.00936(19) 0.2973(4) 0.09336(7) 0.0383(5) Uani 1 1 d .
C4 C 0.0977(2) 0.4260(4) 0.18406(7) 0.0397(5) Uani 1 1 d .
C5 C 0.1829(2) 0.2287(4) 0.18994(8) 0.0442(5) Uani 1 1 d .
O2 O 0.09030(18) -0.0497(3) 0.06340(6) 0.0650(5) Uani 1 1 d .
C11 C -0.3239(2) 0.5360(4) 0.05778(7) 0.0398(5) Uani 1 1 d .
C16 C -0.3774(2) 0.3704(4) 0.09132(8) 0.0484(5) Uani 1 1 d .
H16 H -0.3277 0.2321 0.0965 0.058 Uiso 1 1 calc R
C6 C 0.2787(2) 0.1836(5) 0.23682(9) 0.0585(6) Uani 1 1 d .
H6 H 0.3338 0.0497 0.2395 0.070 Uiso 1 1 calc R
C10 C -0.1872(2) 0.5024(4) 0.02783(8) 0.0482(5) Uani 1 1 d .
H10A H -0.2166 0.4919 -0.0120 0.058 Uiso 1 1 calc R
H10B H -0.1253 0.6367 0.0339 0.058 Uiso 1 1 calc R
C9 C 0.1138(2) 0.5826(4) 0.22818(8) 0.0510(6) Uani 1 1 d .
H9 H 0.0596 0.7175 0.2257 0.061 Uiso 1 1 calc R
C12 C -0.4007(2) 0.7398(4) 0.05086(9) 0.0541(6) Uani 1 1 d .
H12 H -0.3657 0.8544 0.0288 0.065 Uiso 1 1 calc R
C14 C -0.5798(2) 0.6105(5) 0.10950(10) 0.0613(7) Uani 1 1 d .
H14 H -0.6655 0.6349 0.1268 0.074 Uiso 1 1 calc R
C7 C 0.2908(3) 0.3408(5) 0.27944(10) 0.0697(8) Uani 1 1 d .
H7 H 0.3546 0.3135 0.3114 0.084 Uiso 1 1 calc R
C8 C 0.2083(3) 0.5399(5) 0.27506(9) 0.0659(7) Uani 1 1 d .
H8 H 0.2172 0.6454 0.3041 0.079 Uiso 1 1 calc R
C15 C -0.5046(2) 0.4086(4) 0.11737(10) 0.0595(6) Uani 1 1 d .
H15 H -0.5391 0.2966 0.1403 0.071 Uiso 1 1 calc R
C13 C -0.5290(3) 0.7751(5) 0.07633(10) 0.0645(7) Uani 1 1 d .
H13 H -0.5805 0.9117 0.0707 0.077 Uiso 1 1 calc R

loop_
_atom_site_aniso_label
_atom_site_aniso_U_11
_atom_site_aniso_U_22
_atom_site_aniso_U_33
_atom_site_aniso_U_23
_atom_site_aniso_U_13
_atom_site_aniso_U_12
O1 0.0516(8) 0.0527(10) 0.0472(8) -0.0059(7) 0.0030(7) 0.0101(7)
C3 0.0388(10) 0.0435(12) 0.0395(10) -0.0011(9) 0.0077(8) 0.0017(9)
N1 0.0438(9) 0.0588(12) 0.0379(9) -0.0113(8) 0.0010(7) 0.0030(8)
C1 0.0442(11) 0.0493(14) 0.0410(11) -0.0072(10) 0.0079(9) -0.0024(10)
C2 0.0341(9) 0.0470(13) 0.0347(10) -0.0032(9) 0.0081(8) -0.0027(9)
C4 0.0402(10) 0.0461(13) 0.0336(10) -0.0011(9) 0.0074(8) -0.0052(9)
C5 0.0409(11) 0.0539(14) 0.0386(10) -0.0012(10) 0.0077(9) -0.0021(10)
O2 0.0765(11) 0.0605(12) 0.0575(9) -0.0208(8) 0.0031(8) 0.0130(9)
C11 0.0345(10) 0.0504(13) 0.0335(9) -0.0007(9) -0.0012(8) -0.0037(9)
C16 0.0445(11) 0.0476(14) 0.0534(12) 0.0052(11) 0.0064(9) -0.0018(10)
C6 0.0548(13) 0.0658(17) 0.0532(13) 0.0054(12) -0.0027(11) 0.0066(12)
C10 0.0427(11) 0.0638(15) 0.0379(10) 0.0041(10) 0.0036(9) -0.0023(10)
C9 0.0559(13) 0.0568(15) 0.0406(11) -0.0063(10) 0.0054(10) -0.0016(11)
C12 0.0553(13) 0.0532(15) 0.0531(13) 0.0099(11) 0.0016(10) 0.0014(11)
C14 0.0375(12) 0.080(2) 0.0677(15) -0.0098(14) 0.0092(10) -0.0013(12)
C7 0.0643(15) 0.093(2) 0.0488(13) -0.0006(14) -0.0109(12) -0.0012(15)
C8 0.0733(17) 0.078(2) 0.0441(13) -0.0138(13) -0.0029(12) -0.0057(14)
C15 0.0477(13) 0.0662(17) 0.0671(15) 0.0061(13) 0.0175(11) -0.0088(12)
C13 0.0511(13) 0.0646(18) 0.0767(16) -0.0023(14) 0.0006(12) 0.0141(12)

loop_
_atom_type_symbol
_atom_type_description
_atom_type_scat_dispersion_real
_atom_type_scat_dispersion_imag
_atom_type_scat_source
C C 0.0033 0.0016 'International Tables Vol C Tables 4.2.6.8 and 6.1.1.4'
H H 0.0000 0.0000 'International Tables Vol C Tables 4.2.6.8 and 6.1.1.4'
N N 0.0061 0.0033 'International Tables Vol C Tables 4.2.6.8 and 6.1.1.4'
O O 0.0106 0.0060 'International Tables Vol C Tables 4.2.6.8 and 6.1.1.4'

loop_
_geom_angle_atom_site_label_1
_geom_angle_atom_site_label_2
_geom_angle_atom_site_label_3
_geom_angle
C1 O1 C5 122.23(17)
C2 C3 C4 120.72(19)
C2 N1 C10 122.19(18)
O1 C1 C2 118.38(17)
O2 C1 O1 117.4(2)
O2 C1 C2 124.17(19)
C3 C2 N1 126.41(19)
C3 C2 C1 119.60(17)
N1 C2 C1 113.99(17)
C5 C4 C3 118.98(18)
C5 C4 C9 116.89(18)
C9 C4 C3 124.1(2)
O1 C5 C4 119.99(17)
C6 C5 O1 117.1(2)
C6 C5 C4 122.9(2)
C16 C11 C10 122.7(2)
C16 C11 C12 118.26(19)
C12 C11 C10 119.01(19)
C11 C16 C15 120.5(2)
C7 C6 C5 118.5(2)
N1 C10 C11 115.26(17)
C8 C9 C4 120.9(2)
C13 C12 C11 120.9(2)
C13 C14 C15 119.9(2)
C6 C7 C8 120.3(2)
C9 C8 C7 120.5(2)
C14 C15 C16 120.3(2)
C14 C13 C12 120.1(2)

loop_
_geom_bond_atom_site_label_1
_geom_bond_atom_site_label_2
_geom_bond_distance
O1 C1 1.356(2)
O1 C5 1.386(2)
C3 C2 1.353(3)
C3 C4 1.427(3)
N1 C2 1.363(2)
N1 C10 1.443(3)
C1 C2 1.463(3)
C1 O2 1.211(2)
C4 C5 1.392(3)
C4 C9 1.398(3)
C5 C6 1.380(3)
C11 C16 1.379(3)
C11 C10 1.509(3)
C11 C12 1.386(3)
C16 C15 1.386(3)
C6 C7 1.373(3)
C9 C8 1.371(3)
C12 C13 1.385(3)
C14 C15 1.371(3)
C14 C13 1.360(3)
C7 C8 1.385(4)
